data_4327768
loop_
_publ_author_name
'Agata Bia\/lo\'nska'
'Robert Bronisz'
'Miko\/laj F. Rudolf'
'Marek Weselski'

_publ_contact_author_address
;
Faculty of Chemistry
University of Wroc\/law
14. F. Joliot-Curie
50-383 Wroc\/law
Poland
;
_publ_contact_author_email 'bron@wchuwr.pl weselski@eto.wchuwr.pl'
_publ_section_title
;
 HS\\leftarrow\\rightarrowLS Transition in Iron(II) Two-Dimensional
 Coordination Networks Containing Tris(tetrazol-1-ylmethyl)methane As
 Triconnected Building Block
;
_journal_name_full 'Inorganic Chemistry'
_journal_page_first 237
_journal_page_last 245
_journal_paper_doi 10.1021/ic201535x
_journal_volume 51
_journal_year 2012
_chemical_formula_moiety 'Fe 2(C7 H10 N12), 2(B F4)'
_chemical_formula_sum 'C14 H20 B2 F8 Fe N24'
_chemical_formula_weight 754.01
_chemical_name_systematic
;
catena-(bis(\m~3~-bis[tris(tetrazol-1-ylmethyl)methane-
N4,N4',N4'')iron(ii) bis(tetrafluoroborate))
;
_space_group_IT_number 147
_symmetry_cell_setting trigonal
_symmetry_space_group_name_Hall '-P 3'
_symmetry_space_group_name_H-M 'P -3'
_atom_sites_solution_hydrogens geom
_atom_sites_solution_primary direct
_atom_sites_solution_secondary difmap
_audit_creation_method SHELXL-97
_cell_angle_alpha 90.00
_cell_angle_beta 90.00
_cell_angle_gamma 120.00
_cell_formula_units_Z 1
_cell_length_a 10.140(2)
_cell_length_b 10.140(2)
_cell_length_c 8.222(4)
_cell_measurement_reflns_used 2072
_cell_measurement_temperature 225(2)
_cell_measurement_theta_max 28.67
_cell_measurement_theta_min 3.38
_cell_volume 732.1(4)
_computing_cell_refinement
;
CrysAlis RED, Oxford Diffraction Ltd.,
Version 1.171.33.52 (release 06-11-2009 CrysAlis171 .NET)
(compiled Nov  6 2009,16:24:50)
;
_computing_data_collection
;
CrysAlis CCD, Oxford Diffraction Ltd.,
Version 1.171.33.52 (release 06-11-2009 CrysAlis171 .NET)
(compiled Nov  6 2009,16:24:50)
;
_computing_data_reduction
;
CrysAlis RED, Oxford Diffraction Ltd.,
Version 1.171.33.52 (release 06-11-2009 CrysAlis171 .NET)
(compiled Nov  6 2009,16:24:50)
;
_computing_structure_refinement
;
SHELXL-97 (Sheldrick, G. M. (2008). <i>Acta Cryst.</i> <b>A64</b>, 112-122.)
;
_computing_structure_solution
;
SHELXS-97 (Sheldrick, G. M. (2008). <i>Acta Cryst.</i> <b>A64</b>, 112-122.)
;
_diffrn_ambient_temperature 225(2)
_diffrn_measured_fraction_theta_full 0.997
_diffrn_measured_fraction_theta_max 0.997
_diffrn_measurement_device_type 'Kuma KM4CCD'
_diffrn_measurement_method '\w scan'
_diffrn_radiation_monochromator graphite
_diffrn_radiation_source 'fine-focus sealed tube'
_diffrn_radiation_type MoK\a
_diffrn_radiation_wavelength 0.71073
_diffrn_reflns_av_R_equivalents 0.0378
_diffrn_reflns_av_sigmaI/netI 0.0357
_diffrn_reflns_limit_h_max 12
_diffrn_reflns_limit_h_min -12
_diffrn_reflns_limit_k_max 12
_diffrn_reflns_limit_k_min -12
_diffrn_reflns_limit_l_max 10
_diffrn_reflns_limit_l_min -8
_diffrn_reflns_number 4494
_diffrn_reflns_theta_full 26.97
_diffrn_reflns_theta_max 26.97
_diffrn_reflns_theta_min 3.39
_diffrn_standards_number 0
_exptl_absorpt_coefficient_mu 0.623
_exptl_absorpt_correction_T_max 0.953
_exptl_absorpt_correction_T_min 0.921
_exptl_absorpt_correction_type analytical
_exptl_absorpt_process_details
;
CrysAlis RED, Oxford Diffraction Ltd.,
Version 1.171.33.52 (release 06-11-2009 CrysAlis171 .NET)
(compiled Nov  6 2009,16:24:50)
Analytical numeric absorption correction using a multifaceted crystal
            model based on expressions derived by R.C. Clark & J.S. Reid.
(Clark, R. C. & Reid, J. S. (1995). Acta Cryst. A51, 887-897)
;
_exptl_crystal_colour colorless
_exptl_crystal_density_diffrn 1.710
_exptl_crystal_description block
_exptl_crystal_F_000 380
_exptl_crystal_size_max 0.18
_exptl_crystal_size_mid 0.15
_exptl_crystal_size_min 0.11
_refine_diff_density_max 0.231
_refine_diff_density_min -0.199
_refine_diff_density_rms 0.049
_refine_ls_extinction_method none
_refine_ls_goodness_of_fit_ref 1.043
_refine_ls_hydrogen_treatment constr
_refine_ls_matrix_type full
_refine_ls_number_parameters 148
_refine_ls_number_reflns 1070
_refine_ls_number_restraints 110
_refine_ls_restrained_S_all 1.066
_refine_ls_R_factor_all 0.0549
_refine_ls_R_factor_gt 0.0367
_refine_ls_shift/su_max 0.000
_refine_ls_shift/su_mean 0.000
_refine_ls_structure_factor_coef Fsqd
_refine_ls_weighting_details 'calc w=1/[\s^2^(Fo^2^)+(0.0416P)^2^+0.1912P] where P=(Fo^2^+2Fc^2^)/3'
_refine_ls_weighting_scheme calc
_refine_ls_wR_factor_gt 0.0791
_refine_ls_wR_factor_ref 0.0847
_reflns_number_gt 829
_reflns_number_total 1070
_reflns_threshold_expression >2sigma(I)
_cod_data_source_file ic201535x_si_001_03.cif
_cod_data_source_block 111tz192
_cod_database_code 4327768

loop_
_symmetry_equiv_pos_as_xyz
'x, y, z'
'-y, x-y, z'
'-x+y, -x, z'
'-x, -y, -z'
'y, -x+y, -z'
'x-y, x, -z'

loop_
_atom_site_label
_atom_site_type_symbol
_atom_site_fract_x
_atom_site_fract_y
_atom_site_fract_z
_atom_site_U_iso_or_equiv
_atom_site_adp_type
_atom_site_occupancy
_atom_site_symmetry_multiplicity
_atom_site_calc_flag
_atom_site_refinement_flags
_atom_site_disorder_group
Fe Fe 0.0000 0.0000 0.0000 0.0247(2) Uani 1 6 d S .
N1 N 0.38627(19) 0.20877(19) 0.31538(19) 0.0272(4) Uani 1 1 d . .
N2 N 0.3170(2) 0.0637(2) 0.3680(3) 0.0491(6) Uani 1 1 d . .
N3 N 0.2045(2) -0.0145(2) 0.2709(3) 0.0488(6) Uani 1 1 d . .
N4 N 0.19853(19) 0.0777(2) 0.1548(2) 0.0308(4) Uani 1 1 d . .
C1 C 0.5210(2) 0.3281(2) 0.3970(3) 0.0292(5) Uani 1 1 d . .
H1A H 0.5107 0.3100 0.5146 0.035 Uiso 1 1 calc R .
H1B H 0.5285 0.4269 0.3765 0.035 Uiso 1 1 calc R .
C2 C 0.6667 0.3333 0.3381(4) 0.0231(7) Uani 1 3 d S .
H2 H 0.6667 0.3333 0.2177 0.028 Uiso 1 3 calc SR .
C5 C 0.3125(2) 0.2148(2) 0.1859(3) 0.0313(5) Uani 1 1 d . .
H5 H 0.3374 0.3031 0.1257 0.038 Uiso 1 1 calc R .
B1 B 0.3333 0.6667 0.1032(7) 0.064(2) Uani 0.817(12) 3 d SPDU 1
F1 F 0.3856(14) 0.5822(12) 0.018(2) 0.078(7) Uani 0.272(4) 1 d PDU 1
F2 F 0.4374(10) 0.8215(7) 0.0821(18) 0.095(8) Uani 0.272(4) 1 d PDU 1
F3 F 0.327(4) 0.6296(16) 0.2682(7) 0.095(5) Uani 0.272(4) 1 d PDU 1
F4 F 0.1933(10) 0.6362(12) 0.038(3) 0.041(3) Uani 0.272(4) 1 d PDU 1
B11 B 0.365(2) 0.707(2) 0.136(3) 0.070(7) Uani 0.061(4) 1 d PDU -2
F11 F 0.348(4) 0.571(3) 0.194(5) 0.089(7) Uani 0.061(4) 1 d PDU -2
F21 F 0.426(3) 0.816(3) 0.257(4) 0.054(9) Uani 0.061(4) 1 d PDU -2
F31 F 0.465(4) 0.755(4) 0.005(4) 0.056(10) Uani 0.061(4) 1 d PDU -2
F41 F 0.223(3) 0.685(4) 0.092(5) 0.036(6) Uani 0.061(4) 1 d PDU -2

loop_
_atom_site_aniso_label
_atom_site_aniso_U_11
_atom_site_aniso_U_22
_atom_site_aniso_U_33
_atom_site_aniso_U_23
_atom_site_aniso_U_13
_atom_site_aniso_U_12
Fe 0.0217(3) 0.0217(3) 0.0307(4) 0.000 0.000 0.01084(14)
N1 0.0240(9) 0.0244(9) 0.0334(10) -0.0005(7) -0.0021(7) 0.0122(7)
N2 0.0394(12) 0.0312(11) 0.0642(14) 0.0113(9) -0.0172(10) 0.0083(9)
N3 0.0391(12) 0.0280(11) 0.0707(15) 0.0074(10) -0.0208(10) 0.0104(9)
N4 0.0267(9) 0.0278(9) 0.0393(10) -0.0005(8) -0.0031(7) 0.0145(8)
C1 0.0247(11) 0.0287(11) 0.0340(12) -0.0071(9) -0.0040(8) 0.0132(9)
C2 0.0242(10) 0.0242(10) 0.0208(16) 0.000 0.000 0.0121(5)
C5 0.0259(11) 0.0281(11) 0.0382(12) 0.0032(9) -0.0021(9) 0.0123(9)
B1 0.080(3) 0.080(3) 0.030(3) 0.000 0.000 0.0401(16)
F1 0.080(8) 0.092(9) 0.069(11) 0.031(6) 0.007(6) 0.049(6)
F2 0.106(9) 0.075(8) 0.082(11) -0.017(6) -0.022(6) 0.030(6)
F3 0.113(6) 0.115(9) 0.033(2) -0.002(4) -0.010(7) 0.038(6)
F4 0.042(5) 0.056(7) 0.022(5) -0.001(4) 0.021(4) 0.022(5)
B11 0.075(9) 0.080(9) 0.048(9) 0.001(8) 0.002(8) 0.035(7)
F11 0.103(9) 0.098(10) 0.066(9) -0.004(8) -0.008(8) 0.050(7)
F21 0.064(12) 0.046(12) 0.037(11) -0.016(8) 0.008(8) 0.017(8)
F31 0.050(12) 0.061(13) 0.046(13) -0.006(9) 0.010(9) 0.020(9)
F41 0.029(8) 0.048(9) 0.030(9) -0.003(7) 0.010(7) 0.018(7)

loop_
_atom_type_symbol
_atom_type_description
_atom_type_scat_dispersion_real
_atom_type_scat_dispersion_imag
_atom_type_scat_source
C C 0.0033 0.0016 'International Tables Vol C Tables 4.2.6.8 and 6.1.1.4'
H H 0.0000 0.0000 'International Tables Vol C Tables 4.2.6.8 and 6.1.1.4'
N N 0.0061 0.0033 'International Tables Vol C Tables 4.2.6.8 and 6.1.1.4'
B B 0.0013 0.0007 'International Tables Vol C Tables 4.2.6.8 and 6.1.1.4'
F F 0.0171 0.0103 'International Tables Vol C Tables 4.2.6.8 and 6.1.1.4'
Fe Fe 0.3463 0.8444 'International Tables Vol C Tables 4.2.6.8 and 6.1.1.4'

loop_
_geom_angle_atom_site_label_1
_geom_angle_atom_site_label_2
_geom_angle_atom_site_label_3
_geom_angle
_geom_angle_site_symmetry_1
_geom_angle_site_symmetry_3
N4 Fe N4 180.00(12) 4 .
N4 Fe N4 89.08(7) 4 6
N4 Fe N4 90.92(7) . 6
N4 Fe N4 90.92(7) 4 2
N4 Fe N4 89.08(7) . 2
N4 Fe N4 90.92(7) 6 2
N4 Fe N4 89.08(7) 4 5
N4 Fe N4 90.92(7) . 5
N4 Fe N4 89.08(7) 6 5
N4 Fe N4 180.00(8) 2 5
N4 Fe N4 90.92(7) 4 3
N4 Fe N4 89.08(7) . 3
N4 Fe N4 180.0 6 3
N4 Fe N4 89.08(7) 2 3
N4 Fe N4 90.92(7) 5 3
C5 N1 N2 108.19(17) . .
C5 N1 C1 130.53(18) . .
N2 N1 C1 121.28(17) . .
N3 N2 N1 106.91(17) . .
N2 N3 N4 109.99(18) . .
C5 N4 N3 105.86(17) . .
C5 N4 Fe 131.57(14) . .
N3 N4 Fe 120.99(14) . .
N1 C1 C2 111.72(16) . .
N1 C1 H1A 109.3 . .
C2 C1 H1A 109.3 . .
N1 C1 H1B 109.3 . .
C2 C1 H1B 109.3 . .
H1A C1 H1B 107.9 . .
C1 C2 C1 110.44(14) 2_655 3_665
C1 C2 C1 110.44(14) 2_655 .
C1 C2 C1 110.44(14) 3_665 .
C1 C2 H2 108.5 2_655 .
C1 C2 H2 108.5 3_665 .
C1 C2 H2 108.5 . .
N4 C5 N1 109.06(19) . .
N4 C5 H5 125.5 . .
N1 C5 H5 125.5 . .
F2 B1 F2 118.5(2) 2_665 .
F2 B1 F2 118.5(3) 2_665 3_565
F2 B1 F2 118.5(3) . 3_565
F2 B1 F4 16.8(9) 2_665 .
F2 B1 F4 108.2(6) . .
F2 B1 F4 120.1(9) 3_565 .
F2 B1 F4 120.1(9) 2_665 3_565
F2 B1 F4 16.8(9) . 3_565
F2 B1 F4 108.2(6) 3_565 3_565
F4 B1 F4 106.2(10) . 3_565
F2 B1 F4 108.2(6) 2_665 2_665
F2 B1 F4 120.1(9) . 2_665
F2 B1 F4 16.8(9) 3_565 2_665
F4 B1 F4 106.2(10) . 2_665
F4 B1 F4 106.2(10) 3_565 2_665
F2 B1 F3 84.3(12) 2_665 3_565
F2 B1 F3 97.5(16) . 3_565
F2 B1 F3 109.2(6) 3_565 3_565
F4 B1 F3 99.0(15) . 3_565
F4 B1 F3 114.1(14) 3_565 3_565
F4 B1 F3 123.3(13) 2_665 3_565
F2 B1 F3 109.2(6) 2_665 2_665
F2 B1 F3 84.3(12) . 2_665
F2 B1 F3 97.5(15) 3_565 2_665
F4 B1 F3 123.3(13) . 2_665
F4 B1 F3 99.0(15) 3_565 2_665
F4 B1 F3 114.1(14) 2_665 2_665
F3 B1 F3 24.9(11) 3_565 2_665
F2 B1 F3 97.5(15) 2_665 .
F2 B1 F3 109.2(6) . .
F2 B1 F3 84.3(12) 3_565 .
F4 B1 F3 114.1(14) . .
F4 B1 F3 123.3(13) 3_565 .
F4 B1 F3 99.0(15) 2_665 .
F3 B1 F3 24.9(11) 3_565 .
F3 B1 F3 24.9(11) 2_665 .
F2 B1 F1 23.2(11) 2_665 3_565
F2 B1 F1 114.3(9) . 3_565
F2 B1 F1 108.7(6) 3_565 3_565
F4 B1 F1 12.0(12) . 3_565
F4 B1 F1 108.9(6) 3_565 3_565
F4 B1 F1 94.4(8) 2_665 3_565
F3 B1 F1 107.6(7) 3_565 3_565
F3 B1 F1 132.4(11) 2_665 3_565
F3 B1 F1 118.8(19) . 3_565
F2 B1 F1 108.7(6) 2_665 2_665
F2 B1 F1 23.2(12) . 2_665
F2 B1 F1 114.3(9) 3_565 2_665
F4 B1 F1 94.4(8) . 2_665
F4 B1 F1 12.0(12) 3_565 2_665
F4 B1 F1 108.9(6) 2_665 2_665
F3 B1 F1 118.8(19) 3_565 2_665
F3 B1 F1 107.6(7) 2_665 2_665
F3 B1 F1 132.4(11) . 2_665
F1 B1 F1 97.0(12) 3_565 2_665
F2 B1 F1 114.3(9) 2_665 .
F2 B1 F1 108.7(6) . .
F2 B1 F1 23.2(11) 3_565 .
F4 B1 F1 108.9(6) . .
F4 B1 F1 94.4(8) 3_565 .
F4 B1 F1 12.0(12) 2_665 .
F3 B1 F1 132.4(11) 3_565 .
F3 B1 F1 118.8(19) 2_665 .
F3 B1 F1 107.6(7) . .
F1 B1 F1 97.0(12) 3_565 .
F1 B1 F1 97.0(12) 2_665 .
F4 F1 F2 44(5) 2_665 3_565
F4 F1 B1 83.9(12) 2_665 .
F2 F1 B1 78.0(7) 3_565 .
F4 F2 F1 29.8(19) 3_565 2_665
F4 F2 B1 82.0(9) 3_565 .
F1 F2 B1 78.7(9) 2_665 .
F3 F3 F3 60.000(18) 3_565 2_665
F3 F3 B1 77.6(6) 3_565 .
F3 F3 B1 77.6(6) 2_665 .
F1 F4 F2 106(5) 3_565 2_665
F1 F4 B1 84.2(12) 3_565 .
F2 F4 B1 81.2(9) 2_665 .
F31 B11 F21 108.4(8) . .
F31 B11 F41 112(3) . .
F21 B11 F41 109.2(8) . .
F31 B11 F11 109.0(8) . .
F21 B11 F11 108.9(8) . .
F41 B11 F11 109.2(8) . .

loop_
_geom_bond_atom_site_label_1
_geom_bond_atom_site_label_2
_geom_bond_distance
_geom_bond_site_symmetry_2
Fe N4 2.1695(17) 4
Fe N4 2.1695(17) .
Fe N4 2.1695(17) 6
Fe N4 2.1695(17) 2
Fe N4 2.1695(17) 5
Fe N4 2.1695(17) 3
N1 C5 1.320(3) .
N1 N2 1.346(2) .
N1 C1 1.459(2) .
N2 N3 1.290(3) .
N3 N4 1.359(2) .
N4 C5 1.315(3) .
C1 C2 1.530(2) .
C1 H1A 0.9800 .
C1 H1B 0.9800 .
C2 C1 1.530(2) 2_655
C2 C1 1.530(2) 3_665
C2 H2 0.9900 .
C5 H5 0.9400 .
B1 F2 1.397(5) 2_665
B1 F2 1.397(5) .
B1 F2 1.397(5) 3_565
B1 F4 1.400(5) .
B1 F4 1.400(5) 3_565
B1 F4 1.400(5) 2_665
B1 F3 1.401(5) 3_565
B1 F3 1.401(5) 2_665
B1 F3 1.401(5) .
B1 F1 1.401(5) 3_565
B1 F1 1.401(5) 2_665
B1 F1 1.401(5) .
F1 F4 0.29(3) 2_665
F1 F2 0.56(3) 3_565
F2 F4 0.41(2) 3_565
F2 F1 0.56(3) 2_665
F3 F3 0.60(3) 3_565
F3 F3 0.60(3) 2_665
F4 F1 0.29(3) 3_565
F4 F2 0.41(2) 2_665
B11 F31 1.384(16) .
B11 F21 1.385(16) .
B11 F41 1.385(17) .
B11 F11 1.385(16) .

loop_
_geom_torsion_atom_site_label_1
_geom_torsion_atom_site_label_2
_geom_torsion_atom_site_label_3
_geom_torsion_atom_site_label_4
_geom_torsion
_geom_torsion_site_symmetry_1
_geom_torsion_site_symmetry_4
C5 N1 N2 N3 0.2(3) . .
C1 N1 N2 N3 -178.93(19) . .
N1 N2 N3 N4 -0.2(3) . .
N2 N3 N4 C5 0.1(3) . .
N2 N3 N4 Fe -167.11(17) . .
N4 Fe N4 C5 -132(22) 4 .
N4 Fe N4 C5 26.74(18) 6 .
N4 Fe N4 C5 -64.2(2) 2 .
N4 Fe N4 C5 115.8(2) 5 .
N4 Fe N4 C5 -153.26(18) 3 .
N4 Fe N4 N3 32(24) 4 .
N4 Fe N4 N3 -169.80(17) 6 .
N4 Fe N4 N3 99.29(14) 2 .
N4 Fe N4 N3 -80.71(14) 5 .
N4 Fe N4 N3 10.20(17) 3 .
C5 N1 C1 C2 -95.0(2) . .
N2 N1 C1 C2 83.8(2) . .
N1 C1 C2 C1 -69.7(3) . 2_655
N1 C1 C2 C1 167.82(17) . 3_665
N3 N4 C5 N1 0.0(2) . .
Fe N4 C5 N1 165.31(14) . .
N2 N1 C5 N4 -0.1(2) . .
C1 N1 C5 N4 178.87(18) . .
F2 B1 F1 F4 -62(6) 2_665 2_665
F2 B1 F1 F4 163(6) . 2_665
F2 B1 F1 F4 44(5) 3_565 2_665
F4 B1 F1 F4 -79(6) . 2_665
F4 B1 F1 F4 172(7) 3_565 2_665
F3 B1 F1 F4 44(8) 3_565 2_665
F3 B1 F1 F4 70(6) 2_665 2_665
F3 B1 F1 F4 45(6) . 2_665
F1 B1 F1 F4 -78(7) 3_565 2_665
F1 B1 F1 F4 -176(6) 2_665 2_665
F2 B1 F1 F2 -106.0(17) 2_665 3_565
F2 B1 F1 F2 119.2(14) . 3_565
F4 B1 F1 F2 -123.1(15) . 3_565
F4 B1 F1 F2 128(2) 3_565 3_565
F4 B1 F1 F2 -44(5) 2_665 3_565
F3 B1 F1 F2 -1(3) 3_565 3_565
F3 B1 F1 F2 25.3(19) 2_665 3_565
F3 B1 F1 F2 1(2) . 3_565
F1 B1 F1 F2 -122(2) 3_565 3_565
F1 B1 F1 F2 139.8(17) 2_665 3_565
F2 B1 F2 F4 -100(3) 2_665 3_565
F2 B1 F2 F4 55(3) 3_565 3_565
F4 B1 F2 F4 -86(3) . 3_565
F4 B1 F2 F4 36(2) 2_665 3_565
F3 B1 F2 F4 172(2) 3_565 3_565
F3 B1 F2 F4 151(3) 2_665 3_565
F3 B1 F2 F4 149(3) . 3_565
F1 B1 F2 F4 -75(2) 3_565 3_565
F1 B1 F2 F4 -30.1(19) 2_665 3_565
F1 B1 F2 F4 32(3) . 3_565
F2 B1 F2 F1 -70.2(19) 2_665 2_665
F2 B1 F2 F1 86(2) 3_565 2_665
F4 B1 F2 F1 -56(2) . 2_665
F4 B1 F2 F1 30.1(19) 3_565 2_665
F4 B1 F2 F1 66.4(15) 2_665 2_665
F3 B1 F2 F1 -157.8(17) 3_565 2_665
F3 B1 F2 F1 -179.0(19) 2_665 2_665
F3 B1 F2 F1 180(2) . 2_665
F1 B1 F2 F1 -44.6(17) 3_565 2_665
F1 B1 F2 F1 62(3) . 2_665
F2 B1 F3 F3 -59(5) 2_665 3_565
F2 B1 F3 F3 65(6) . 3_565
F2 B1 F3 F3 -177(5) 3_565 3_565
F4 B1 F3 F3 -56(5) . 3_565
F4 B1 F3 F3 75(6) 3_565 3_565
F4 B1 F3 F3 -169(5) 2_665 3_565
F3 B1 F3 F3 61.60(16) 2_665 3_565
F1 B1 F3 F3 -68(5) 3_565 3_565
F1 B1 F3 F3 65(7) 2_665 3_565
F1 B1 F3 F3 -177(5) . 3_565
F2 B1 F3 F3 -120(5) 2_665 2_665
F2 B1 F3 F3 3(6) . 2_665
F2 B1 F3 F3 122(5) 3_565 2_665
F4 B1 F3 F3 -118(5) . 2_665
F4 B1 F3 F3 14(6) 3_565 2_665
F4 B1 F3 F3 130(5) 2_665 2_665
F3 B1 F3 F3 -61.60(14) 3_565 2_665
F1 B1 F3 F3 -130(5) 3_565 2_665
F1 B1 F3 F3 4(7) 2_665 2_665
F1 B1 F3 F3 121(5) . 2_665
F2 B1 F4 F1 -107(5) 2_665 3_565
F2 B1 F4 F1 122(6) . 3_565
F2 B1 F4 F1 -18(7) 3_565 3_565
F4 B1 F4 F1 105(5) 3_565 3_565
F4 B1 F4 F1 -8(7) 2_665 3_565
F3 B1 F4 F1 -137(6) 3_565 3_565
F3 B1 F4 F1 -142(7) 2_665 3_565
F3 B1 F4 F1 -116(6) . 3_565
F1 B1 F4 F1 103(7) 2_665 3_565
F1 B1 F4 F1 4(6) . 3_565
F2 B1 F4 F2 -130(2) . 2_665
F2 B1 F4 F2 89(3) 3_565 2_665
F4 B1 F4 F2 -148(2) 3_565 2_665
F4 B1 F4 F2 99(4) 2_665 2_665
F3 B1 F4 F2 -29(2) 3_565 2_665
F3 B1 F4 F2 -35(4) 2_665 2_665
F3 B1 F4 F2 -9(3) . 2_665
F1 B1 F4 F2 107(5) 3_565 2_665
F1 B1 F4 F2 -149(3) 2_665 2_665
F1 B1 F4 F2 112(2) . 2_665
